data_4322397
loop_
_publ_author_name
'Craig J. Matthews'
'Karen Avery'
'Zhiqiang Xu'
'Laurence K. Thompson'
'Liang Zhao'
'David O. Miller'
'Kumar Biradha'
'Karen Poirier'
'Michael J. Zaworotko'
'Claire Wilson'
'Andr\'es E. Goeta'
'Judith A. K. Howard'

_publ_section_title
;
 Tetranuclear Copper(II) and Nickel(II) Cluster Complexes Derived by
 Self-Assembly from a Series of Tetradentate Diazine Ligands: Structural
 and Magnetic Studies
;
_journal_name_full 'Inorganic Chemistry'
_journal_page_first 5266
_journal_page_last 5276
_journal_paper_doi 10.1021/ic990598f
_journal_volume 38
_journal_year 1999
_chemical_formula_sum 'C24 H20 Cu2 N12 O10.4'
_chemical_formula_weight 770.00
_chemical_name_systematic
; 
 ? 
;
_space_group_IT_number 15
_symmetry_cell_setting monoclinic
_symmetry_space_group_name_Hall '-C 2yc'
_symmetry_space_group_name_H-M 'C 1 2/c 1'
_atom_sites_solution_hydrogens geom
_atom_sites_solution_primary direct
_atom_sites_solution_secondary difmap
_audit_creation_method SHELXL-97
_cell_angle_alpha 90.00
_cell_angle_beta 90.591(4)
_cell_angle_gamma 90.00
_cell_formula_units_Z 8
_cell_length_a 20.479(3)
_cell_length_b 14.920(2)
_cell_length_c 19.671(3)
_cell_measurement_reflns_used 510
_cell_measurement_temperature 150(2)
_cell_measurement_theta_max 22.6
_cell_measurement_theta_min 10.2
_cell_volume 6010.1(15)
_computing_cell_refinement SMART
_computing_data_collection SMART
_computing_data_reduction SAINT
_computing_structure_refinement 'SHELXL-97 (Sheldrick, 1997)'
_computing_structure_solution 'SHELXS-97 (Sheldrick, 1990)'
_diffrn_ambient_temperature 150(2)
_diffrn_measured_fraction_theta_full 0.996
_diffrn_measured_fraction_theta_max 0.996
_diffrn_measurement_device_type 'Bruker SMART'
_diffrn_measurement_method 'narrow /w-scans'
_diffrn_radiation_monochromator graphite
_diffrn_radiation_source 'fine-focus sealed tube'
_diffrn_radiation_type MoK\a
_diffrn_radiation_wavelength 0.71073
_diffrn_reflns_av_R_equivalents 0.0516
_diffrn_reflns_av_sigmaI/netI 0.0435
_diffrn_reflns_limit_h_max 26
_diffrn_reflns_limit_h_min -24
_diffrn_reflns_limit_k_max 19
_diffrn_reflns_limit_k_min -17
_diffrn_reflns_limit_l_max 25
_diffrn_reflns_limit_l_min -14
_diffrn_reflns_number 21171
_diffrn_reflns_theta_full 27.49
_diffrn_reflns_theta_max 27.49
_diffrn_reflns_theta_min 2.66
_exptl_absorpt_coefficient_mu 1.494
_exptl_absorpt_correction_T_max 0.91
_exptl_absorpt_correction_T_min 0.61
_exptl_absorpt_correction_type empirical
_exptl_absorpt_process_details 'psi-scan correction within XPREP (Sheldrick)'
_exptl_crystal_colour 'dark green'
_exptl_crystal_density_diffrn 1.702
_exptl_crystal_density_method 'not measured'
_exptl_crystal_description plate
_exptl_crystal_F_000 3114
_exptl_crystal_size_max 0.4
_exptl_crystal_size_mid 0.31
_exptl_crystal_size_min 0.006
_refine_diff_density_max 0.772
_refine_diff_density_min -0.930
_refine_diff_density_rms 0.115
_refine_ls_extinction_method none
_refine_ls_goodness_of_fit_ref 1.536
_refine_ls_hydrogen_treatment riding
_refine_ls_matrix_type full
_refine_ls_number_parameters 445
_refine_ls_number_reflns 6877
_refine_ls_number_restraints 0
_refine_ls_restrained_S_all 1.536
_refine_ls_R_factor_all 0.0875
_refine_ls_R_factor_gt 0.0650
_refine_ls_shift/su_max 0.000
_refine_ls_shift/su_mean 0.000
_refine_ls_structure_factor_coef Fsqd
_refine_ls_weighting_details 'calc w=1/[\s^2^(Fo^2^)+(0.0000P)^2^+30.0000P] where P=(Fo^2^+2Fc^2^)/3'
_refine_ls_weighting_scheme calc
_refine_ls_wR_factor_gt 0.1285
_refine_ls_wR_factor_ref 0.1365
_reflns_number_gt 5475
_reflns_number_total 6877
_reflns_threshold_expression >2sigma(I)
_cod_data_source_file ic990598f_1.cif
_cod_data_source_block cjm09
_cod_original_formula_sum 'C24 H20 Cu2 N12 O10.40'
_cod_database_code 4322397

loop_
_symmetry_equiv_pos_as_xyz
'x, y, z'
'-x, y, -z+1/2'
'x+1/2, y+1/2, z'
'-x+1/2, y+1/2, -z+1/2'
'-x, -y, -z'
'x, -y, z-1/2'
'-x+1/2, -y+1/2, -z'
'x+1/2, -y+1/2, z-1/2'

loop_
_atom_site_label
_atom_site_type_symbol
_atom_site_fract_x
_atom_site_fract_y
_atom_site_fract_z
_atom_site_U_iso_or_equiv
_atom_site_adp_type
_atom_site_occupancy
_atom_site_symmetry_multiplicity
_atom_site_calc_flag
_atom_site_refinement_flags
_atom_site_disorder_assembly
_atom_site_disorder_group
Cu1 Cu 0.31839(3) 0.36066(4) 0.12199(3) 0.02705(15) Uani 1 1 d . . .
Cu2 Cu 0.29618(3) 0.09173(4) 0.08662(3) 0.02741(15) Uani 1 1 d . . .
O1 O 0.30300(16) 0.22873(19) 0.14254(16) 0.0280(7) Uani 1 1 d . . .
N1 N 0.31881(19) 0.4958(2) 0.1444(2) 0.0298(9) Uani 1 1 d . . .
C1 C 0.3139(3) 0.5638(3) 0.1007(3) 0.0349(11) Uani 1 1 d . . .
H1A H 0.3046 0.5521 0.0552 0.042 Uiso 1 1 calc R . .
C2 C 0.3226(3) 0.6524(3) 0.1219(3) 0.0396(12) Uani 1 1 d . . .
H2C H 0.3194 0.6992 0.0908 0.048 Uiso 1 1 calc R . .
N2 N 0.3397(2) 0.4344(3) 0.3206(2) 0.0425(11) Uani 1 1 d . . .
H2A H 0.3410 0.3855 0.3438 0.051 Uiso 1 1 calc R . .
H2B H 0.3411 0.4853 0.3410 0.051 Uiso 1 1 calc R . .
O2 O 0.19692(16) 0.0947(2) 0.08321(16) 0.0283(7) Uani 1 1 d . . .
C3 C 0.3357(3) 0.6695(3) 0.1882(3) 0.0463(14) Uani 1 1 d . . .
H3A H 0.3414 0.7283 0.2027 0.056 Uiso 1 1 calc R . .
N3 N 0.3334(2) 0.3577(3) 0.2174(2) 0.0319(9) Uani 1 1 d . . .
C4 C 0.3406(3) 0.5994(3) 0.2352(3) 0.0395(12) Uani 1 1 d . . .
H4C H 0.3494 0.6101 0.2809 0.047 Uiso 1 1 calc R . .
N4 N 0.3339(2) 0.2751(3) 0.2508(2) 0.0343(10) Uani 1 1 d . . .
N5 N 0.3122(2) 0.0559(3) 0.1816(2) 0.0303(9) Uani 1 1 d . . .
C5 C 0.3318(2) 0.5128(3) 0.2104(3) 0.0317(10) Uani 1 1 d . . .
C6 C 0.3358(2) 0.4312(3) 0.2537(3) 0.0322(11) Uani 1 1 d . . .
N6 N 0.3893(2) 0.1019(3) 0.0564(2) 0.0297(9) Uani 1 1 d . . .
C7 C 0.3191(2) 0.2141(3) 0.2061(2) 0.0289(10) Uani 1 1 d . . .
N7 N 0.32882(19) 0.1997(2) -0.10012(19) 0.0266(8) Uani 1 1 d . . .
H7A H 0.2917 0.2101 -0.1193 0.032 Uiso 1 1 calc R . .
H7B H 0.3643 0.2154 -0.1199 0.032 Uiso 1 1 calc R . .
C8 C 0.3224(2) 0.1193(3) 0.2296(2) 0.0283(10) Uani 1 1 d . . .
N8 N 0.28186(18) 0.1320(2) -0.00443(19) 0.0253(8) Uani 1 1 d . . .
C9 C 0.3363(3) 0.0970(3) 0.2966(2) 0.0333(11) Uani 1 1 d . . .
H9A H 0.3418 0.1416 0.3292 0.040 Uiso 1 1 calc R . .
N9 N 0.21779(19) 0.1377(2) -0.0272(2) 0.0276(8) Uani 1 1 d . . .
C10 C 0.3419(3) 0.0079(3) 0.3143(3) 0.0380(12) Uani 1 1 d . . .
H10B H 0.3512 -0.0084 0.3590 0.046 Uiso 1 1 calc R . .
N10 N 0.0929(2) 0.1332(3) -0.0607(2) 0.0352(10) Uani 1 1 d . . .
C11 C 0.3337(3) -0.0563(3) 0.2651(3) 0.0377(12) Uani 1 1 d . . .
H11A H 0.3384 -0.1167 0.2759 0.045 Uiso 1 1 calc R . .
C12 C 0.3185(3) -0.0308(3) 0.1997(3) 0.0339(11) Uani 1 1 d . . .
H12A H 0.3124 -0.0748 0.1668 0.041 Uiso 1 1 calc R . .
C13 C 0.4442(3) 0.0814(4) 0.0918(3) 0.0402(12) Uani 1 1 d . . .
H13 H 0.4407 0.0562 0.1349 0.048 Uiso 1 1 calc R . .
C14 C 0.5047(3) 0.0970(4) 0.0659(3) 0.0499(15) Uani 1 1 d . . .
H14 H 0.5418 0.0824 0.0912 0.060 Uiso 1 1 calc R . .
C15 C 0.5107(3) 0.1341(4) 0.0027(3) 0.0493(15) Uani 1 1 d . . .
H15 H 0.5518 0.1445 -0.0154 0.059 Uiso 1 1 calc R . .
C16 C 0.4548(3) 0.1561(3) -0.0342(3) 0.0373(12) Uani 1 1 d . . .
H16 H 0.4578 0.1822 -0.0770 0.045 Uiso 1 1 calc R . .
C17 C 0.3950(2) 0.1385(3) -0.0061(2) 0.0262(9) Uani 1 1 d . . .
C18 C 0.3315(2) 0.1591(3) -0.0397(2) 0.0232(9) Uani 1 1 d . . .
C19 C 0.1781(2) 0.1153(3) 0.0225(2) 0.0267(10) Uani 1 1 d . . .
C20 C 0.1073(2) 0.1170(3) 0.0044(3) 0.0290(10) Uani 1 1 d . . .
C21 C 0.0606(3) 0.1034(3) 0.0537(3) 0.0397(12) Uani 1 1 d . . .
H21 H 0.0721 0.0909 0.0986 0.048 Uiso 1 1 calc R . .
C22 C -0.0052(3) 0.1093(4) 0.0330(4) 0.0516(16) Uani 1 1 d . . .
H22 H -0.0384 0.1019 0.0644 0.062 Uiso 1 1 calc R . .
C23 C -0.0198(3) 0.1259(4) -0.0331(4) 0.0521(16) Uani 1 1 d . . .
H23 H -0.0632 0.1300 -0.0472 0.063 Uiso 1 1 calc R . .
C24 C 0.0297(3) 0.1366(4) -0.0796(3) 0.0448(13) Uani 1 1 d . . .
H24 H 0.0191 0.1465 -0.1250 0.054 Uiso 1 1 calc R . .
N11 N 0.5000 -0.0422(4) 0.2500 0.0369(14) Uani 1 2 d S . .
O3 O 0.4966(2) -0.0841(3) 0.1955(2) 0.0559(11) Uani 1 1 d . . .
O4 O 0.5000 0.0403(4) 0.2500 0.0533(15) Uani 1 2 d S . .
N12 N 0.3129(2) -0.1045(3) 0.0133(3) 0.0456(12) Uani 1 1 d . . .
O5 O 0.2740(2) -0.0608(2) 0.0478(2) 0.0445(9) Uani 1 1 d . A .
O6 O 0.3401(3) -0.0782(5) -0.0355(3) 0.098(2) Uani 1 1 d . A .
O7B O 0.3441(5) -0.1565(7) 0.0602(7) 0.078(3) Uani 0.50 1 d P A 1
O7A O 0.3042(8) -0.1847(6) 0.0044(7) 0.098(5) Uani 0.50 1 d P A 2
N13 N 0.5000 0.5460(4) 0.2500 0.0447(17) Uani 1 2 d S . .
O8 O 0.5000 0.4637(6) 0.2500 0.0700(13) Uiso 0.80 2 d SP B 1
O8A O 0.5000 0.628(3) 0.2500 0.0700(13) Uiso 0.20 2 d SP B 2
O9 O 0.5038(3) 0.5889(4) 0.1962(3) 0.0700(13) Uiso 0.80 1 d P B 1
O9A O 0.5126(12) 0.5025(18) 0.1980(13) 0.0700(13) Uiso 0.20 1 d P B 2
O1W O 0.56700(19) -0.2428(2) 0.19073(19) 0.0436(9) Uani 1 1 d . . .
O2W O 0.3284(3) 0.3099(4) 0.4296(3) 0.0573(14) Uiso 0.80 1 d P . .
O2WA O 0.3670(11) 0.2805(15) 0.4000(11) 0.0573(14) Uiso 0.20 1 d P . .
O3W O 0.5326(15) 0.198(2) 0.1771(16) 0.093(9) Uiso 0.20 1 d P . .
O4W O 0.5212(15) 0.310(2) 0.2217(15) 0.096(9) Uiso 0.20 1 d P . .

loop_
_atom_site_aniso_label
_atom_site_aniso_U_11
_atom_site_aniso_U_22
_atom_site_aniso_U_33
_atom_site_aniso_U_23
_atom_site_aniso_U_13
_atom_site_aniso_U_12
Cu1 0.0337(3) 0.0162(2) 0.0312(3) 0.0009(2) -0.0014(2) 0.0020(2)
Cu2 0.0367(3) 0.0193(3) 0.0263(3) 0.0031(2) 0.0020(2) 0.0026(2)
O1 0.0398(19) 0.0156(14) 0.0286(17) 0.0011(12) -0.0038(14) 0.0023(13)
N1 0.035(2) 0.0146(17) 0.040(2) 0.0002(16) -0.0002(18) 0.0033(16)
C1 0.042(3) 0.023(2) 0.040(3) 0.003(2) 0.000(2) -0.001(2)
C2 0.047(3) 0.018(2) 0.054(3) 0.007(2) 0.000(3) -0.001(2)
N2 0.071(3) 0.020(2) 0.036(2) -0.0049(18) -0.005(2) 0.003(2)
O2 0.0366(18) 0.0182(15) 0.0301(17) 0.0007(13) 0.0056(14) 0.0015(13)
C3 0.065(4) 0.021(2) 0.053(4) -0.005(2) 0.001(3) 0.000(2)
N3 0.044(2) 0.0180(18) 0.033(2) 0.0002(16) -0.0037(18) 0.0029(17)
C4 0.056(3) 0.020(2) 0.043(3) -0.003(2) 0.000(3) -0.001(2)
N4 0.052(3) 0.0203(19) 0.031(2) 0.0033(16) -0.0062(19) 0.0029(18)
N5 0.043(2) 0.0203(18) 0.028(2) 0.0041(16) 0.0037(18) -0.0010(17)
C5 0.036(3) 0.021(2) 0.038(3) -0.002(2) -0.003(2) 0.0014(19)
C6 0.040(3) 0.020(2) 0.036(3) -0.0022(19) -0.004(2) 0.0040(19)
N6 0.035(2) 0.0238(19) 0.031(2) 0.0038(16) -0.0002(17) 0.0044(17)
C7 0.040(3) 0.020(2) 0.026(2) 0.0024(18) 0.002(2) 0.0050(19)
N7 0.031(2) 0.0189(18) 0.030(2) 0.0008(15) 0.0047(16) 0.0008(15)
C8 0.037(3) 0.018(2) 0.029(2) -0.0007(18) 0.003(2) 0.0041(18)
N8 0.028(2) 0.0183(17) 0.029(2) -0.0009(15) -0.0003(16) 0.0031(15)
C9 0.045(3) 0.024(2) 0.031(3) 0.001(2) -0.002(2) 0.001(2)
N9 0.031(2) 0.0187(17) 0.033(2) 0.0000(16) 0.0008(16) -0.0003(16)
C10 0.054(3) 0.032(3) 0.029(3) 0.008(2) -0.001(2) 0.007(2)
N10 0.035(2) 0.024(2) 0.047(3) 0.0037(18) -0.0002(19) 0.0013(17)
C11 0.054(3) 0.020(2) 0.039(3) 0.006(2) 0.004(2) 0.007(2)
C12 0.048(3) 0.015(2) 0.039(3) 0.0010(19) 0.003(2) 0.004(2)
C13 0.042(3) 0.038(3) 0.040(3) 0.010(2) -0.003(2) 0.007(2)
C14 0.036(3) 0.055(4) 0.059(4) 0.018(3) -0.005(3) 0.006(3)
C15 0.031(3) 0.053(4) 0.064(4) 0.007(3) 0.002(3) 0.001(3)
C16 0.039(3) 0.028(3) 0.045(3) 0.005(2) 0.003(2) 0.003(2)
C17 0.031(2) 0.0155(19) 0.032(2) -0.0029(18) -0.0009(19) 0.0031(18)
C18 0.032(2) 0.0140(19) 0.024(2) -0.0033(16) 0.0025(18) 0.0014(16)
C19 0.037(3) 0.0094(18) 0.033(2) -0.0008(17) 0.009(2) 0.0022(17)
C20 0.030(2) 0.0131(19) 0.044(3) -0.0043(18) 0.006(2) -0.0006(17)
C21 0.040(3) 0.024(2) 0.055(3) -0.009(2) 0.013(2) -0.003(2)
C22 0.038(3) 0.039(3) 0.078(5) -0.014(3) 0.016(3) -0.006(2)
C23 0.036(3) 0.043(3) 0.078(5) -0.002(3) -0.002(3) 0.001(3)
C24 0.035(3) 0.037(3) 0.062(4) 0.003(3) -0.003(3) 0.005(2)
N11 0.040(4) 0.034(3) 0.037(3) 0.000 -0.005(3) 0.000
O3 0.088(3) 0.040(2) 0.040(2) -0.0120(18) -0.011(2) 0.019(2)
O4 0.078(4) 0.025(3) 0.056(4) 0.000 -0.005(3) 0.000
N12 0.051(3) 0.022(2) 0.064(3) 0.003(2) 0.010(3) 0.000(2)
O5 0.060(3) 0.0269(18) 0.047(2) -0.0043(16) 0.0135(19) -0.0017(17)
O6 0.081(4) 0.168(6) 0.046(3) 0.019(3) 0.020(3) 0.059(4)
O7B 0.077(7) 0.048(6) 0.110(9) 0.041(6) 0.032(7) 0.019(5)
O7A 0.171(13) 0.022(5) 0.101(9) 0.004(5) 0.067(9) 0.004(6)
N13 0.059(4) 0.029(3) 0.047(4) 0.000 0.025(3) 0.000
O1W 0.052(2) 0.034(2) 0.045(2) 0.0061(17) 0.0163(18) 0.0057(17)

loop_
_atom_type_symbol
_atom_type_description
_atom_type_scat_dispersion_real
_atom_type_scat_dispersion_imag
_atom_type_scat_source
C C 0.0033 0.0016 'International Tables Vol C Tables 4.2.6.8 and 6.1.1.4'
H H 0.0000 0.0000 'International Tables Vol C Tables 4.2.6.8 and 6.1.1.4'
N N 0.0061 0.0033 'International Tables Vol C Tables 4.2.6.8 and 6.1.1.4'
O O 0.0106 0.0060 'International Tables Vol C Tables 4.2.6.8 and 6.1.1.4'
Cu Cu 0.3201 1.2651 'International Tables Vol C Tables 4.2.6.8 and 6.1.1.4'

loop_
_geom_angle_atom_site_label_1
_geom_angle_atom_site_label_2
_geom_angle_atom_site_label_3
_geom_angle
_geom_angle_site_symmetry_1
_geom_angle_site_symmetry_3
_geom_angle_publ_flag
N3 Cu1 N9 167.58(17) . 7 yes
N3 Cu1 O1 78.74(15) . . yes
N9 Cu1 O1 98.06(14) 7 . yes
N3 Cu1 N1 79.13(16) . . yes
N9 Cu1 N1 100.86(16) 7 . yes
O1 Cu1 N1 154.53(15) . . yes
N3 Cu1 N10 114.66(18) . 7 yes
N9 Cu1 N10 77.76(16) 7 7 yes
O1 Cu1 N10 106.29(14) . 7 yes
N1 Cu1 N10 94.31(16) . 7 yes
N3 Cu1 Cu2 99.29(12) . . ?
N9 Cu1 Cu2 79.28(11) 7 . ?
O1 Cu1 Cu2 21.43(9) . . ?
N1 Cu1 Cu2 173.35(12) . . ?
N10 Cu1 Cu2 92.22(11) 7 . ?
N3 Cu1 Cu2 158.29(13) . 7 ?
N9 Cu1 Cu2 11.33(11) 7 7 ?
O1 Cu1 Cu2 103.87(9) . 7 ?
N1 Cu1 Cu2 92.27(11) . 7 ?
N10 Cu1 Cu2 85.63(12) 7 7 ?
Cu2 Cu1 Cu2 86.954(15) . 7 ?
N8 Cu2 N5 177.34(16) . . yes
N8 Cu2 N6 80.56(16) . . yes
N5 Cu2 N6 98.73(17) . . yes
N8 Cu2 O2 79.53(14) . . yes
N5 Cu2 O2 101.19(15) . . yes
N6 Cu2 O2 160.08(14) . . yes
N8 Cu2 O1 100.09(13) . . yes
N5 Cu2 O1 77.34(14) . . yes
N6 Cu2 O1 91.21(14) . . yes
O2 Cu2 O1 92.97(12) . . yes
N8 Cu2 Cu1 82.35(11) . . ?
N5 Cu2 Cu1 95.02(11) . . ?
N6 Cu2 Cu1 82.67(11) . . ?
O2 Cu2 Cu1 95.37(9) . . ?
O1 Cu2 Cu1 18.64(8) . . ?
C7 O1 Cu1 108.3(3) . . ?
C7 O1 Cu2 108.6(3) . . ?
Cu1 O1 Cu2 139.93(16) . . yes
C1 N1 C5 119.3(4) . . ?
C1 N1 Cu1 127.3(3) . . ?
C5 N1 Cu1 113.0(3) . . ?
N1 C1 C2 121.3(5) . . ?
N1 C1 H1A 119.3 . . ?
C2 C1 H1A 119.3 . . ?
C3 C2 C1 119.3(5) . . ?
C3 C2 H2C 120.4 . . ?
C1 C2 H2C 120.4 . . ?
C6 N2 H2A 120.0 . . ?
C6 N2 H2B 120.0 . . ?
H2A N2 H2B 120.0 . . ?
C19 O2 Cu2 108.9(3) . . ?
C2 C3 C4 120.5(5) . . ?
C2 C3 H3A 119.7 . . ?
C4 C3 H3A 119.7 . . ?
C6 N3 N4 118.9(4) . . ?
C6 N3 Cu1 121.6(3) . . ?
N4 N3 Cu1 119.1(3) . . ?
C5 C4 C3 117.1(5) . . ?
C5 C4 H4C 121.4 . . ?
C3 C4 H4C 121.4 . . ?
C7 N4 N3 107.5(4) . . ?
C12 N5 C8 118.2(4) . . ?
C12 N5 Cu2 121.7(3) . . ?
C8 N5 Cu2 119.8(3) . . ?
N1 C5 C4 122.4(5) . . ?
N1 C5 C6 113.9(4) . . ?
C4 C5 C6 123.7(5) . . ?
N3 C6 N2 125.2(4) . . ?
N3 C6 C5 111.9(4) . . ?
N2 C6 C5 122.9(4) . . ?
C13 N6 C17 118.8(4) . . ?
C13 N6 Cu2 128.1(4) . . ?
C17 N6 Cu2 112.9(3) . . ?
N4 C7 O1 125.7(4) . . ?
N4 C7 C8 116.5(4) . . ?
O1 C7 C8 117.8(4) . . ?
C18 N7 H7A 120.0 . . ?
C18 N7 H7B 120.0 . . ?
H7A N7 H7B 120.0 . . ?
N5 C8 C9 121.8(4) . . ?
N5 C8 C7 116.1(4) . . ?
C9 C8 C7 122.1(4) . . ?
C18 N8 N9 123.5(4) . . ?
C18 N8 Cu2 119.0(3) . . ?
N9 N8 Cu2 117.3(3) . . ?
C10 C9 C8 119.1(5) . . ?
C10 C9 H9A 120.4 . . ?
C8 C9 H9A 120.4 . . ?
C19 N9 N8 109.5(4) . . ?
C19 N9 Cu1 117.9(3) . 7 ?
N8 N9 Cu1 130.0(3) . 7 ?
C11 C10 C9 119.2(5) . . ?
C11 C10 H10B 120.4 . . ?
C9 C10 H10B 120.4 . . ?
C20 N10 C24 118.4(5) . . ?
C20 N10 Cu1 111.0(3) . 7 ?
C24 N10 Cu1 130.4(4) . 7 ?
C10 C11 C12 119.4(4) . . ?
C10 C11 H11A 120.3 . . ?
C12 C11 H11A 120.3 . . ?
N5 C12 C11 122.2(5) . . ?
N5 C12 H12A 118.9 . . ?
C11 C12 H12A 118.9 . . ?
N6 C13 C14 121.5(5) . . ?
N6 C13 H13 119.2 . . ?
C14 C13 H13 119.2 . . ?
C13 C14 C15 119.9(5) . . ?
C13 C14 H14 120.1 . . ?
C15 C14 H14 120.1 . . ?
C14 C15 C16 119.3(5) . . ?
C14 C15 H15 120.3 . . ?
C16 C15 H15 120.3 . . ?
C17 C16 C15 118.6(5) . . ?
C17 C16 H16 120.7 . . ?
C15 C16 H16 120.7 . . ?
N6 C17 C16 121.8(4) . . ?
N6 C17 C18 114.0(4) . . ?
C16 C17 C18 124.2(4) . . ?
N8 C18 N7 126.2(4) . . ?
N8 C18 C17 112.5(4) . . ?
N7 C18 C17 121.2(4) . . ?
O2 C19 N9 124.5(4) . . ?
O2 C19 C20 120.4(4) . . ?
N9 C19 C20 115.1(4) . . ?
N10 C20 C21 123.4(5) . . ?
N10 C20 C19 115.9(4) . . ?
C21 C20 C19 120.6(5) . . ?
C20 C21 C22 117.1(6) . . ?
C20 C21 H21 121.5 . . ?
C22 C21 H21 121.5 . . ?
C23 C22 C21 119.4(6) . . ?
C23 C22 H22 120.3 . . ?
C21 C22 H22 120.3 . . ?
C22 C23 C24 120.1(6) . . ?
C22 C23 H23 120.0 . . ?
C24 C23 H23 120.0 . . ?
N10 C24 C23 121.6(6) . . ?
N10 C24 H24 119.2 . . ?
C23 C24 H24 119.2 . . ?
O4 N11 O3 120.2(3) . . ?
O4 N11 O3 120.2(3) . 2_655 ?
O3 N11 O3 119.7(6) . 2_655 ?
O6 N12 O7A 106.2(7) . . ?
O6 N12 O5 125.6(5) . . ?
O7A N12 O5 120.0(7) . . ?
O6 N12 O7B 121.3(6) . . ?
O7A N12 O7B 66.7(8) . . ?
O5 N12 O7B 103.2(7) . . ?
O8A N13 O8 180.000(7) . . ?
O8A N13 O9 58.9(4) . . ?
O8 N13 O9 121.1(4) . . ?
O8A N13 O9 58.9(4) . 2_655 ?
O8 N13 O9 121.1(4) . 2_655 ?
O9 N13 O9 117.8(8) . 2_655 ?
O8A N13 O9A 121.5(13) . . ?
O8 N13 O9A 58.5(13) . . ?
O9 N13 O9A 63.4(12) . . ?
O9 N13 O9A 171.6(12) 2_655 . ?
O8A N13 O9A 121.5(12) . 2_655 ?
O8 N13 O9A 58.5(13) . 2_655 ?
O9 N13 O9A 171.6(12) . 2_655 ?
O9 N13 O9A 63.4(12) 2_655 2_655 ?
O9A N13 O9A 117(3) . 2_655 ?

loop_
_geom_bond_atom_site_label_1
_geom_bond_atom_site_label_2
_geom_bond_distance
_geom_bond_site_symmetry_2
_geom_bond_publ_flag
Cu1 N3 1.900(4) . yes
Cu1 N9 2.000(4) 7 yes
Cu1 O1 2.035(3) . yes
Cu1 N1 2.063(4) . yes
Cu1 N10 2.193(4) 7 yes
Cu1 Cu2 4.0969(9) . yes
Cu1 Cu2 4.7592(10) 7 yes
Cu2 N8 1.909(4) . yes
Cu2 N5 1.968(4) . yes
Cu2 N6 2.010(4) . yes
Cu2 O2 2.034(3) . yes
Cu2 O1 2.325(3) . yes
O1 C7 1.309(5) . ?
N1 C1 1.334(6) . ?
N1 C5 1.347(6) . ?
C1 C2 1.397(7) . ?
C1 H1A 0.9300 . ?
C2 C3 1.353(8) . ?
C2 H2C 0.9300 . ?
N2 C6 1.318(6) . ?
N2 H2A 0.8600 . ?
N2 H2B 0.8600 . ?
O2 C19 1.288(6) . ?
C3 C4 1.398(7) . ?
C3 H3A 0.9300 . ?
N3 C6 1.309(6) . ?
N3 N4 1.396(5) . ?
C4 C5 1.390(6) . ?
C4 H4C 0.9300 . ?
N4 C7 1.299(6) . ?
N5 C12 1.348(6) . ?
N5 C8 1.352(6) . ?
C5 C6 1.488(7) . ?
N6 C13 1.351(6) . ?
N6 C17 1.351(6) . ?
C7 C8 1.489(6) . ?
N7 C18 1.334(6) . ?
N7 H7A 0.8600 . ?
N7 H7B 0.8600 . ?
C8 C9 1.385(7) . ?
N8 C18 1.301(6) . ?
N8 N9 1.385(5) . yes
C9 C10 1.378(7) . ?
C9 H9A 0.9300 . ?
N9 C19 1.320(6) . ?
N9 Cu1 2.000(4) 7 ?
C10 C11 1.371(7) . ?
C10 H10B 0.9300 . ?
N10 C20 1.334(6) . ?
N10 C24 1.342(7) . ?
N10 Cu1 2.193(4) 7 ?
C11 C12 1.375(7) . ?
C11 H11A 0.9300 . ?
C12 H12A 0.9300 . ?
C13 C14 1.364(8) . ?
C13 H13 0.9300 . ?
C14 C15 1.368(8) . ?
C14 H14 0.9300 . ?
C15 C16 1.388(8) . ?
C15 H15 0.9300 . ?
C16 C17 1.375(7) . ?
C16 H16 0.9300 . ?
C17 C18 1.485(6) . ?
C19 C20 1.490(7) . ?
C20 C21 1.384(7) . ?
C21 C22 1.406(8) . ?
C21 H21 0.9300 . ?
C22 C23 1.354(9) . ?
C22 H22 0.9300 . ?
C23 C24 1.382(9) . ?
C23 H23 0.9300 . ?
C24 H24 0.9300 . ?
N11 O4 1.232(8) . ?
N11 O3 1.243(5) . ?
N11 O3 1.243(5) 2_655 ?
N12 O6 1.181(7) . ?
N12 O7A 1.223(10) . ?
N12 O5 1.239(6) . ?
N12 O7B 1.360(11) . ?
N13 O8A 1.22(4) . ?
N13 O8 1.228(11) . ?
N13 O9 1.240(7) . ?
N13 O9 1.240(7) 2_655 ?
N13 O9A 1.24(3) . ?
N13 O9A 1.24(3) 2_655 ?
O2W O2WA 1.08(2) . ?
O4W O4W 1.42(6) 2_655 ?
